data_7249489
loop_
_publ_author_name
'Wang, Fang-Fang'
'Wang, Yu-Jie'
'Qiu, Zhao-Feng'
'Zhang, Kai-Yang'
'Zhao, Yue'
'Sun, Wei-Yin'

_publ_section_title
;
 Copper(i) and cobalt(ii) frameworks with a tetraphenylethene--imidazole
 ligand for the electroreduction of CO2 to CH4
;
_journal_issue 45
_journal_name_full CrystEngComm
_journal_page_first 6465
_journal_page_last 6471
_journal_paper_doi 10.1039/D4CE00991F
_journal_volume 26
_journal_year 2024
_chemical_formula_moiety 'C42 H28 Co F6 N8 O4, 2(C3 H7 N O)'
_chemical_formula_sum 'C48 H42 Co F6 N10 O6'
_chemical_formula_weight 1027.84
_space_group_crystal_system monoclinic
_space_group_IT_number 14
_space_group_name_Hall '-P 2yn'
_space_group_name_H-M_alt 'P 1 21/n 1'
_atom_sites_solution_hydrogens geom
_atom_sites_solution_primary dual
_audit_creation_date 2024-07-05
_audit_creation_method
;
Olex2 1.5
(compiled 2024.02.16 svn.r378c4104 for OlexSys, GUI svn.r6928)
;
_audit_update_record
;
2024-09-29 deposited with the CCDC.	2024-10-23 downloaded from the CCDC.
;
_cell_angle_alpha 90
_cell_angle_beta 93.932(5)
_cell_angle_gamma 90
_cell_formula_units_Z 4
_cell_length_a 15.0501(15)
_cell_length_b 13.4447(13)
_cell_length_c 24.018(3)
_cell_measurement_reflns_used 9933
_cell_measurement_temperature 193.00
_cell_measurement_theta_max 53.844
_cell_measurement_theta_min 3.209
_cell_volume 4848.5(9)
_computing_cell_refinement 'SAINT V8.40B (?, 2016)'
_computing_data_reduction 'SAINT V8.40B (?, 2016)'
_computing_molecular_graphics 'Olex2 1.5 (Dolomanov et al., 2009)'
_computing_publication_material 'Olex2 1.5 (Dolomanov et al., 2009)'
_computing_structure_refinement 'SHELXL 2018/3 (Sheldrick, 2015)'
_computing_structure_solution 'SHELXT 2018/2 (Sheldrick, 2018)'
_diffrn_ambient_temperature 193.00
_diffrn_measured_fraction_theta_full 0.998
_diffrn_measured_fraction_theta_max 0.993
_diffrn_measurement_device_type 'Bruker D8 VENTURE Metaljet'
_diffrn_measurement_method '\f and \w scans'
_diffrn_radiation_type GaK\a
_diffrn_radiation_wavelength 1.34139
_diffrn_reflns_av_R_equivalents 0.0619
_diffrn_reflns_av_unetI/netI 0.0369
_diffrn_reflns_Laue_measured_fraction_full 0.998
_diffrn_reflns_Laue_measured_fraction_max 0.993
_diffrn_reflns_limit_h_max 18
_diffrn_reflns_limit_h_min -18
_diffrn_reflns_limit_k_max 16
_diffrn_reflns_limit_k_min -16
_diffrn_reflns_limit_l_max 29
_diffrn_reflns_limit_l_min -28
_diffrn_reflns_number 58700
_diffrn_reflns_point_group_measured_fraction_full 0.998
_diffrn_reflns_point_group_measured_fraction_max 0.993
_diffrn_reflns_theta_full 53.594
_diffrn_reflns_theta_max 54.188
_diffrn_reflns_theta_min 2.927
_diffrn_source_current 2.86
_diffrn_source_power 0.19931339999999997
_diffrn_source_voltage 69.69
_diffrn_standards_number 0
_exptl_absorpt_coefficient_mu 2.396
_exptl_absorpt_correction_T_max 0.3012
_exptl_absorpt_correction_T_min 0.2024
_exptl_absorpt_correction_type multi-scan
_exptl_absorpt_process_details
;
SADABS-2016/2 (Bruker,2016/2) was used for absorption correction.
wR2(int) was 0.1675 before and 0.0816 after correction.
The Ratio of minimum to maximum transmission is 0.6720.
The \l/2 correction factor is Not present.
;
_exptl_crystal_density_diffrn 1.408
_exptl_crystal_description block
_exptl_crystal_F_000 2116
_exptl_crystal_size_max 0.15
_exptl_crystal_size_mid 0.14
_exptl_crystal_size_min 0.12
_refine_diff_density_max 0.800
_refine_diff_density_min -0.663
_refine_diff_density_rms 0.072
_refine_ls_extinction_method none
_refine_ls_goodness_of_fit_ref 1.027
_refine_ls_hydrogen_treatment constr
_refine_ls_matrix_type full
_refine_ls_number_parameters 708
_refine_ls_number_reflns 8906
_refine_ls_number_restraints 62
_refine_ls_restrained_S_all 1.033
_refine_ls_R_factor_all 0.0788
_refine_ls_R_factor_gt 0.0666
_refine_ls_shift/su_max 0.001
_refine_ls_shift/su_mean 0.000
_refine_ls_structure_factor_coef Fsqd
_refine_ls_weighting_details 'w=1/[\s^2^(Fo^2^)+(0.1169P)^2^+5.8011P] where P=(Fo^2^+2Fc^2^)/3'
_refine_ls_weighting_scheme calc
_refine_ls_wR_factor_gt 0.1935
_refine_ls_wR_factor_ref 0.2031
_reflns_Friedel_coverage 0.000
_reflns_number_gt 7199
_reflns_number_total 8906
_reflns_threshold_expression 'I > 2\s(I)'
_cod_data_source_file d4ce00991f2.cif
_cod_data_source_block Co-MOF
_cod_depositor_comments 'Adding full bibliography for 7249488--7249489.cif.'
_cod_original_cell_volume 4848.4(9)
_cod_database_code 7249489
_shelx_shelxl_version_number 2018/3
_shelx_space_group_comment
;
The symmetry employed for this shelxl refinement is uniquely defined
by the following loop, which should always be used as a source of
symmetry information in preference to the above space-group names.
They are only intended as comments.
;
_shelx_estimated_absorpt_t_max 0.762
_shelx_estimated_absorpt_t_min 0.715
_olex2_refinement_description
;
1. Fixed Uiso
 At 1.2 times of:
  All C(H) groups
 At 1.5 times of:
  All C(H,H,H) groups
2. Restrained distances
 O2A-C39A
 1.38 with sigma of 0.02
 C40A-F3A
 1.35 with sigma of 0.02
 C39A-C40A
 1.53 with sigma of 0.02
 C40A-F1A
 1.36 with sigma of 0.02
 C40A-F2A
 1.37 with sigma of 0.02
 F3A-F2A = F2A-F1A
 2 with sigma of 0.02
 C39A-F1A = C39A-F3A
 2.4 with sigma of 0.04
 C39A-F2A
 2.38 with sigma of 0.04
 O2A-C40A
 2.415 with sigma of 0.04
 F1A-C40A \\sim F2A-C40A \\sim F3A-C40A
 with sigma of 0.02
 F1A-F2A \\sim F2A-F3A \\sim F3A-F1A
 with sigma of 0.04
 F1A-C39A \\sim F2A-C39A \\sim F3A-C39A
 with sigma of 0.04
3. Uiso/Uaniso restraints and constraints
O1A \\sim F1A \\sim O2A \\sim F2A \\sim F3A \\sim C39A \\sim C40A: within 2A
with sigma of 0.02 and sigma for terminal atoms of 0.04 within 2A
4. Others
 Sof(O1A)=Sof(F1A)=Sof(O2A)=Sof(F2A)=Sof(F3A)=Sof(C39A)=Sof(C40A)=1-FVAR(1)
 Sof(O1)=Sof(F1)=Sof(F2)=Sof(O2)=Sof(F3)=Sof(C39)=Sof(C40)=FVAR(1)
5.a Aromatic/amide H refined with riding coordinates:
 C1(H1), C2(H2), C3(H3), C5(H5), C6(H6), C8(H8), C9(H9), C12(H12), C13(H13),
 C15(H15), C16(H16), C17(H17), C18(H18), C19(H19), C22(H22), C23(H23), C25(H25),
  C26(H26), C27(H27), C28(H28), C29(H29), C31(H31), C32(H32), C34(H34),
 C35(H35), C36(H36), C37(H37), C38(H38), C46(H46), C43(H43)
5.b Idealised Me refined as rotating group:
 C47(H47A,H47B,H47C), C48(H48A,H48B,H48C), C44(H44A,H44B,H44C), C45(H45A,H45B,
 H45C)
;
_olex2_submission_special_instructions 'No special instructions were received'

loop_
_space_group_symop_operation_xyz
'x, y, z'
'-x+1/2, y+1/2, -z+1/2'
'-x, -y, -z'
'x-1/2, -y-1/2, z-1/2'

loop_
_atom_site_label
_atom_site_type_symbol
_atom_site_fract_x
_atom_site_fract_y
_atom_site_fract_z
_atom_site_U_iso_or_equiv
_atom_site_adp_type
_atom_site_occupancy
_atom_site_site_symmetry_order
_atom_site_calc_flag
_atom_site_refinement_flags_posn
_atom_site_refinement_flags_adp
_atom_site_refinement_flags_occupancy
_atom_site_disorder_assembly
_atom_site_disorder_group
Co1 Co 0.13435(3) 0.69534(3) 0.36004(2) 0.03781(18) Uani 1 1 d . . . . .
C1 C 0.2843(2) 0.5402(3) 0.37588(18) 0.0456(9) Uani 1 1 d . . . . .
H1 H 0.315335 0.572390 0.347816 0.055 Uiso 1 1 calc R U . . .
N1 N 0.20807(19) 0.5713(2) 0.39322(15) 0.0455(7) Uani 1 1 d . . . . .
C2 C 0.1866(3) 0.5053(3) 0.4330(2) 0.0669(14) Uani 1 1 d . . . . .
H2 H 0.134822 0.508649 0.453431 0.080 Uiso 1 1 calc R U . . .
N2 N 0.3129(2) 0.4572(2) 0.40281(15) 0.0471(8) Uani 1 1 d . . . . .
N3 N 0.9356(2) 0.4775(2) 0.31608(15) 0.0487(8) Uani 1 1 d . . . . .
O3 O 0.20840(18) 0.70628(19) 0.28704(13) 0.0509(7) Uani 1 1 d . . . . .
C3 C 0.2501(3) 0.4338(3) 0.4392(2) 0.0687(14) Uani 1 1 d . . . . .
H3 H 0.250832 0.378528 0.463904 0.082 Uiso 1 1 calc R U . . .
O4 O 0.2618(2) 0.5795(2) 0.23908(16) 0.0771(10) Uani 1 1 d . . . . .
C4 C 0.3927(2) 0.4040(3) 0.39338(18) 0.0465(9) Uani 1 1 d . . . . .
F4 F 0.2878(3) 0.8350(2) 0.22566(16) 0.0951(11) Uani 1 1 d . . . . .
N4 N 1.0419(2) 0.5901(2) 0.32248(15) 0.0480(8) Uani 1 1 d . . . . .
C5 C 0.4269(3) 0.4083(3) 0.34203(18) 0.0496(9) Uani 1 1 d . . . . .
H5 H 0.397197 0.445459 0.312691 0.060 Uiso 1 1 calc R U . . .
F5 F 0.3750(4) 0.7211(3) 0.2061(4) 0.222(4) Uani 1 1 d . . . . .
N5 N 0.35619(19) -0.1163(2) 0.41235(13) 0.0408(7) Uani 1 1 d . . . . .
N6 N 0.23955(19) -0.2140(2) 0.39849(14) 0.0411(7) Uani 1 1 d . . . . .
C6 C 0.5052(2) 0.3581(3) 0.33316(18) 0.0482(9) Uani 1 1 d . . . . .
H6 H 0.530068 0.363220 0.297959 0.058 Uiso 1 1 calc R U . . .
F6 F 0.2606(7) 0.7352(5) 0.1625(2) 0.223(4) Uani 1 1 d . . . . .
N7 N 0.96549(18) -0.0547(2) 0.33247(13) 0.0388(7) Uani 1 1 d . . . . .
C7 C 0.5478(2) 0.3008(2) 0.37479(17) 0.0414(8) Uani 1 1 d . . . . .
N8 N 1.06362(19) -0.1756(2) 0.33150(14) 0.0406(7) Uani 1 1 d . . . . .
C8 C 0.5113(3) 0.2978(3) 0.4260(2) 0.0630(12) Uani 1 1 d . . . . .
H8 H 0.539608 0.258795 0.455063 0.076 Uiso 1 1 calc R U . . .
C9 C 0.4349(3) 0.3498(4) 0.4362(2) 0.0648(13) Uani 1 1 d . . . . .
H9 H 0.411871 0.348266 0.472088 0.078 Uiso 1 1 calc R U . . .
C10 C 0.6319(2) 0.2470(3) 0.36393(16) 0.0408(8) Uani 1 1 d . . . . .
C11 C 0.7065(2) 0.3136(2) 0.34864(18) 0.0427(9) Uani 1 1 d . . . . .
C12 C 0.7352(3) 0.3902(3) 0.3840(2) 0.0536(10) Uani 1 1 d . . . . .
H12 H 0.703642 0.404933 0.415880 0.064 Uiso 1 1 calc R U . . .
C13 C 0.8099(3) 0.4455(3) 0.3730(2) 0.0536(10) Uani 1 1 d . . . . .
H13 H 0.829857 0.497300 0.397692 0.064 Uiso 1 1 calc R U . . .
C14 C 0.8552(2) 0.4251(3) 0.32627(18) 0.0470(9) Uani 1 1 d . . . . .
C15 C 0.8245(2) 0.3521(3) 0.28924(18) 0.0483(9) Uani 1 1 d . . . . .
H15 H 0.854365 0.339732 0.256352 0.058 Uiso 1 1 calc R U . . .
C16 C 0.7494(3) 0.2966(3) 0.30036(18) 0.0462(9) Uani 1 1 d . . . . .
H16 H 0.727741 0.246988 0.274739 0.055 Uiso 1 1 calc R U . . .
C17 C 0.9627(2) 0.5654(3) 0.3375(2) 0.0529(10) Uani 1 1 d . . . . .
H17 H 0.928553 0.605122 0.360821 0.063 Uiso 1 1 calc R U . . .
C18 C 1.0689(3) 0.5114(3) 0.2906(2) 0.0603(11) Uani 1 1 d . . . . .
H18 H 1.124118 0.507671 0.273829 0.072 Uiso 1 1 calc R U . . .
C19 C 1.0052(3) 0.4408(3) 0.2869(2) 0.0606(12) Uani 1 1 d . . . . .
H19 H 1.007445 0.378650 0.268187 0.073 Uiso 1 1 calc R U . . .
C20 C 0.6404(2) 0.1476(3) 0.36783(16) 0.0396(8) Uani 1 1 d . . . . .
C21 C 0.5651(2) 0.0796(2) 0.37866(16) 0.0405(8) Uani 1 1 d . . . . .
C22 C 0.5776(2) 0.0042(3) 0.41789(17) 0.0440(8) Uani 1 1 d . . . . .
H22 H 0.634302 -0.003274 0.437415 0.053 Uiso 1 1 calc R U . . .
C23 C 0.5094(2) -0.0604(3) 0.42927(17) 0.0443(8) Uani 1 1 d . . . . .
H23 H 0.519069 -0.111159 0.456538 0.053 Uiso 1 1 calc R U . . .
C24 C 0.4273(2) -0.0502(3) 0.40054(16) 0.0415(8) Uani 1 1 d . . . . .
C25 C 0.4134(2) 0.0228(3) 0.36016(17) 0.0444(8) Uani 1 1 d . . . . .
H25 H 0.356998 0.028856 0.340113 0.053 Uiso 1 1 calc R U . . .
C26 C 0.4823(2) 0.0873(3) 0.34913(18) 0.0456(9) Uani 1 1 d . . . . .
H26 H 0.472858 0.137003 0.321234 0.055 Uiso 1 1 calc R U . . .
C27 C 0.2968(2) -0.1570(3) 0.37415(16) 0.0397(8) Uani 1 1 d . . . . .
H27 H 0.296364 -0.146027 0.335051 0.048 Uiso 1 1 calc R U . . .
C28 C 0.3360(3) -0.1493(3) 0.46348(17) 0.0493(9) Uani 1 1 d . . . . .
H28 H 0.366293 -0.133723 0.498413 0.059 Uiso 1 1 calc R U . . .
C29 C 0.2633(3) -0.2095(3) 0.45432(18) 0.0487(9) Uani 1 1 d . . . . .
H29 H 0.233785 -0.243140 0.482535 0.058 Uiso 1 1 calc R U . . .
C30 C 0.7269(2) 0.0959(2) 0.36010(16) 0.0382(8) Uani 1 1 d . . . . .
C31 C 0.8077(2) 0.1295(3) 0.38394(18) 0.0457(9) Uani 1 1 d . . . . .
H31 H 0.809003 0.186830 0.407118 0.055 Uiso 1 1 calc R U . . .
C32 C 0.8865(2) 0.0816(3) 0.37476(17) 0.0452(9) Uani 1 1 d . . . . .
H32 H 0.941491 0.106632 0.390810 0.054 Uiso 1 1 calc R U . . .
C33 C 0.8849(2) -0.0026(2) 0.34220(16) 0.0374(8) Uani 1 1 d . . . . .
C34 C 0.8050(2) -0.0402(3) 0.31935(17) 0.0458(9) Uani 1 1 d . . . . .
H34 H 0.803725 -0.099324 0.297630 0.055 Uiso 1 1 calc R U . . .
C35 C 0.7274(2) 0.0094(3) 0.32860(18) 0.0466(9) Uani 1 1 d . . . . .
H35 H 0.672499 -0.016399 0.312937 0.056 Uiso 1 1 calc R U . . .
C36 C 0.9837(2) -0.1509(2) 0.34497(17) 0.0424(8) Uani 1 1 d . . . . .
H36 H 0.943668 -0.194956 0.361411 0.051 Uiso 1 1 calc R U . . .
C37 C 1.0394(2) -0.0165(3) 0.30931(16) 0.0416(8) Uani 1 1 d . . . . .
H37 H 1.047384 0.049492 0.296470 0.050 Uiso 1 1 calc R U . . .
C38 C 1.0983(2) -0.0921(3) 0.30860(16) 0.0410(8) Uani 1 1 d . . . . .
H38 H 1.155444 -0.088056 0.294283 0.049 Uiso 1 1 calc R U . . .
C41 C 0.2502(3) 0.6688(3) 0.25127(18) 0.0482(9) Uani 1 1 d . . . . .
C42 C 0.2967(4) 0.7410(4) 0.2147(2) 0.0749(15) Uani 1 1 d . . . . .
O1 O 0.0612(5) 0.6900(7) 0.4323(3) 0.0388(18) Uani 0.692(7) 1 d . . P A 1
F1 F -0.0408(8) 0.7343(10) 0.5550(6) 0.135(5) Uani 0.692(7) 1 d . . P A 1
F2 F -0.0941(3) 0.6557(5) 0.4844(3) 0.107(2) Uani 0.692(7) 1 d . . P A 1
O2 O 0.0597(4) 0.8265(4) 0.4854(3) 0.089(2) Uani 0.692(7) 1 d . . P A 1
F3 F 0.0143(5) 0.5976(5) 0.5287(4) 0.097(2) Uani 0.692(7) 1 d . . P A 1
C39 C 0.0419(4) 0.7403(5) 0.4727(3) 0.0515(16) Uani 0.692(7) 1 d . . P A 1
C40 C -0.0182(7) 0.6853(7) 0.5122(4) 0.064(2) Uani 0.692(7) 1 d . . P A 1
O1A O 0.0760(17) 0.6871(19) 0.4296(12) 0.093(8) Uani 0.308(7) 1 d . U P A 2
F1A F -0.0652(10) 0.7127(19) 0.5426(9) 0.100(8) Uani 0.308(7) 1 d D U P A 2
O2A O -0.0812(7) 0.6847(9) 0.4353(6) 0.075(4) Uani 0.308(7) 1 d D U P A 2
F2A F 0.0654(10) 0.7484(17) 0.5413(6) 0.178(8) Uani 0.308(7) 1 d D U P A 2
F3A F 0.0306(19) 0.6066(17) 0.5435(9) 0.174(11) Uani 0.308(7) 1 d D U P A 2
C39A C 0.0019(10) 0.6863(11) 0.4548(7) 0.075(5) Uani 0.308(7) 1 d D U P A 2
C40A C 0.0061(10) 0.6884(15) 0.5170(8) 0.101(9) Uani 0.308(7) 1 d D U P A 2
O5 O 0.3214(3) 0.1956(3) 0.51138(16) 0.0835(11) Uani 1 1 d . . . . .
N9 N 0.2108(3) 0.0974(3) 0.47394(17) 0.0637(10) Uani 1 1 d . . . . .
C46 C 0.2839(3) 0.1522(4) 0.4715(2) 0.0702(13) Uani 1 1 d . . . . .
H46 H 0.308903 0.158146 0.436361 0.084 Uiso 1 1 calc R U . . .
C47 C 0.1708(4) 0.0522(4) 0.4236(3) 0.0880(17) Uani 1 1 d . . . . .
H47A H 0.110386 0.078215 0.416033 0.132 Uiso 1 1 calc R U . . .
H47B H 0.168264 -0.020100 0.428604 0.132 Uiso 1 1 calc R U . . .
H47C H 0.206696 0.067728 0.392238 0.132 Uiso 1 1 calc R U . . .
C48 C 0.1714(4) 0.0831(6) 0.5247(3) 0.107(2) Uani 1 1 d . . . . .
H48A H 0.179269 0.013737 0.536581 0.161 Uiso 1 1 calc R U . . .
H48B H 0.107630 0.098347 0.519692 0.161 Uiso 1 1 calc R U . . .
H48C H 0.199629 0.127151 0.553175 0.161 Uiso 1 1 calc R U . . .
O6 O 0.7837(4) 0.7090(3) 0.3363(3) 0.1137(16) Uani 1 1 d . . . . .
N10 N 0.6418(4) 0.6621(4) 0.3470(2) 0.0959(16) Uani 1 1 d . . . . .
C43 C 0.7182(5) 0.7055(5) 0.3628(3) 0.0893(18) Uani 1 1 d . . . . .
H43 H 0.722035 0.736883 0.398362 0.107 Uiso 1 1 calc R U . . .
C44 C 0.6316(6) 0.6076(6) 0.2968(3) 0.113(2) Uani 1 1 d . . . . .
H44A H 0.588609 0.641462 0.270768 0.170 Uiso 1 1 calc R U . . .
H44B H 0.609869 0.540662 0.304534 0.170 Uiso 1 1 calc R U . . .
H44C H 0.689125 0.602939 0.280200 0.170 Uiso 1 1 calc R U . . .
C45 C 0.5660(7) 0.6588(10) 0.3816(5) 0.193(6) Uani 1 1 d . . . . .
H45A H 0.580707 0.694757 0.416546 0.290 Uiso 1 1 calc R U . . .
H45B H 0.552108 0.589376 0.390015 0.290 Uiso 1 1 calc R U . . .
H45C H 0.514330 0.689891 0.361632 0.290 Uiso 1 1 calc R U . . .

loop_
_atom_site_aniso_label
_atom_site_aniso_U_11
_atom_site_aniso_U_22
_atom_site_aniso_U_33
_atom_site_aniso_U_23
_atom_site_aniso_U_13
_atom_site_aniso_U_12
Co1 0.0238(3) 0.0242(3) 0.0666(4) 0.0021(2) 0.0117(2) 0.00141(17)
C1 0.0332(18) 0.0365(18) 0.069(2) 0.0104(17) 0.0137(17) 0.0082(14)
N1 0.0295(14) 0.0299(14) 0.079(2) 0.0064(14) 0.0134(14) 0.0043(12)
C2 0.045(2) 0.049(2) 0.111(4) 0.028(2) 0.040(2) 0.0166(19)
N2 0.0323(15) 0.0373(16) 0.073(2) 0.0123(15) 0.0160(14) 0.0117(12)
N3 0.0358(16) 0.0378(16) 0.074(2) 0.0004(15) 0.0121(15) -0.0078(13)
O3 0.0404(14) 0.0429(14) 0.0715(18) -0.0031(13) 0.0202(13) 0.0004(11)
C3 0.056(3) 0.050(2) 0.104(4) 0.032(2) 0.041(3) 0.019(2)
O4 0.084(2) 0.0452(17) 0.107(3) -0.0078(17) 0.040(2) -0.0012(16)
C4 0.0340(18) 0.0367(18) 0.070(3) 0.0095(17) 0.0138(17) 0.0099(15)
F4 0.121(3) 0.0470(15) 0.125(3) 0.0040(16) 0.061(2) -0.0065(16)
N4 0.0354(16) 0.0343(15) 0.075(2) 0.0039(15) 0.0087(15) -0.0040(12)
C5 0.0382(19) 0.045(2) 0.066(3) 0.0077(18) 0.0086(18) 0.0124(16)
F5 0.129(4) 0.081(3) 0.481(12) 0.059(5) 0.197(6) 0.020(3)
N5 0.0322(14) 0.0308(14) 0.0598(19) 0.0022(13) 0.0051(13) -0.0061(12)
N6 0.0316(15) 0.0317(14) 0.061(2) 0.0031(13) 0.0088(13) -0.0017(11)
C6 0.040(2) 0.0408(19) 0.065(2) 0.0055(17) 0.0152(17) 0.0112(16)
F6 0.444(14) 0.141(5) 0.090(3) 0.002(3) 0.054(5) -0.054(7)
N7 0.0293(14) 0.0282(13) 0.0595(18) 0.0032(12) 0.0088(13) 0.0036(11)
C7 0.0271(16) 0.0309(17) 0.067(2) 0.0043(15) 0.0090(16) 0.0042(13)
N8 0.0298(14) 0.0286(13) 0.064(2) 0.0015(13) 0.0111(13) 0.0040(11)
C8 0.050(2) 0.065(3) 0.076(3) 0.026(2) 0.016(2) 0.027(2)
C9 0.055(3) 0.071(3) 0.072(3) 0.026(2) 0.025(2) 0.031(2)
C10 0.0254(16) 0.0319(17) 0.066(2) 0.0023(15) 0.0077(15) 0.0025(13)
C11 0.0260(16) 0.0268(16) 0.076(3) 0.0041(16) 0.0078(16) 0.0024(13)
C12 0.041(2) 0.0376(19) 0.085(3) -0.0087(19) 0.0205(19) 0.0022(16)
C13 0.041(2) 0.0363(19) 0.084(3) -0.0106(19) 0.011(2) -0.0081(16)
C14 0.0331(18) 0.0370(19) 0.072(3) 0.0052(17) 0.0088(17) -0.0061(15)
C15 0.0382(19) 0.043(2) 0.064(2) 0.0053(18) 0.0092(17) -0.0058(16)
C16 0.0366(19) 0.0380(19) 0.064(2) 0.0037(17) 0.0030(17) -0.0022(15)
C17 0.0329(18) 0.0325(18) 0.095(3) -0.0085(19) 0.0163(19) -0.0021(15)
C18 0.045(2) 0.053(2) 0.085(3) -0.014(2) 0.022(2) -0.0100(19)
C19 0.045(2) 0.045(2) 0.094(3) -0.018(2) 0.022(2) -0.0091(18)
C20 0.0260(16) 0.0298(17) 0.063(2) -0.0005(15) 0.0046(15) 0.0007(13)
C21 0.0286(16) 0.0282(16) 0.065(2) -0.0024(15) 0.0072(15) -0.0010(13)
C22 0.0303(17) 0.0328(17) 0.068(2) 0.0036(16) -0.0026(16) 0.0017(14)
C23 0.0371(18) 0.0336(17) 0.062(2) 0.0062(16) 0.0010(16) -0.0025(14)
C24 0.0294(17) 0.0350(17) 0.060(2) 0.0009(16) 0.0041(15) -0.0051(14)
C25 0.0286(16) 0.0375(18) 0.067(2) 0.0059(17) 0.0013(16) -0.0016(14)
C26 0.0302(17) 0.0366(18) 0.070(2) 0.0089(17) 0.0029(16) -0.0004(14)
C27 0.0276(16) 0.0373(18) 0.055(2) 0.0011(15) 0.0054(15) -0.0050(14)
C28 0.047(2) 0.046(2) 0.054(2) 0.0015(17) 0.0005(18) -0.0090(17)
C29 0.046(2) 0.042(2) 0.059(2) 0.0077(17) 0.0090(18) -0.0073(16)
C30 0.0265(16) 0.0275(15) 0.061(2) 0.0028(15) 0.0072(15) 0.0023(13)
C31 0.0336(18) 0.0268(16) 0.077(3) -0.0035(16) 0.0048(17) 0.0030(14)
C32 0.0279(17) 0.0339(18) 0.073(3) -0.0017(17) 0.0022(16) 0.0029(14)
C33 0.0256(15) 0.0275(16) 0.059(2) 0.0058(14) 0.0056(14) 0.0048(12)
C34 0.0342(18) 0.0387(19) 0.064(2) -0.0097(17) 0.0020(16) 0.0042(15)
C35 0.0276(17) 0.0402(19) 0.072(3) -0.0088(17) 0.0003(16) 0.0012(14)
C36 0.0303(17) 0.0275(16) 0.071(2) 0.0058(16) 0.0134(16) 0.0036(13)
C37 0.0345(17) 0.0294(16) 0.062(2) 0.0080(15) 0.0105(16) 0.0001(14)
C38 0.0302(17) 0.0348(17) 0.059(2) 0.0060(15) 0.0090(15) 0.0036(13)
C41 0.044(2) 0.0383(19) 0.063(2) -0.0043(17) 0.0105(18) -0.0014(16)
C42 0.093(4) 0.057(3) 0.081(4) -0.005(2) 0.051(3) 0.006(3)
O1 0.029(3) 0.037(3) 0.054(3) 0.002(2) 0.033(3) 0.006(2)
F1 0.198(12) 0.110(5) 0.105(7) -0.028(5) 0.072(7) -0.009(7)
F2 0.069(3) 0.137(5) 0.117(5) 0.021(4) 0.022(3) -0.044(3)
O2 0.080(4) 0.057(3) 0.132(5) -0.033(3) 0.038(3) -0.023(3)
F3 0.110(5) 0.078(4) 0.109(6) 0.029(3) 0.043(5) 0.012(3)
C39 0.035(3) 0.041(3) 0.079(4) -0.004(3) 0.010(3) 0.004(3)
C40 0.069(5) 0.059(5) 0.068(5) 0.005(4) 0.036(4) 0.010(4)
O1A 0.074(12) 0.026(8) 0.169(17) -0.007(10) -0.052(11) 0.002(8)
F1A 0.058(7) 0.17(2) 0.083(12) 0.002(11) 0.048(7) 0.032(9)
O2A 0.054(6) 0.069(7) 0.104(10) -0.009(6) 0.011(6) 0.002(5)
F2A 0.136(12) 0.280(19) 0.118(11) -0.074(13) 0.019(9) -0.108(13)
F3A 0.209(18) 0.21(2) 0.092(11) 0.023(12) -0.061(11) 0.079(15)
C39A 0.061(9) 0.039(7) 0.120(13) -0.012(7) -0.037(10) 0.018(7)
C40A 0.080(14) 0.105(15) 0.116(16) -0.021(13) -0.011(12) 0.018(11)
O5 0.089(3) 0.087(3) 0.072(2) -0.0007(19) -0.007(2) -0.014(2)
N9 0.060(2) 0.060(2) 0.072(2) 0.0086(19) 0.0043(19) 0.0066(18)
C46 0.066(3) 0.069(3) 0.076(3) 0.013(3) 0.013(3) 0.007(3)
C47 0.089(4) 0.067(3) 0.107(4) -0.018(3) -0.005(3) 0.007(3)
C48 0.077(4) 0.144(6) 0.102(5) 0.039(4) 0.020(3) 0.014(4)
O6 0.104(4) 0.077(3) 0.164(5) 0.002(3) 0.044(3) -0.006(2)
N10 0.092(4) 0.098(4) 0.099(4) -0.028(3) 0.019(3) -0.016(3)
C43 0.093(5) 0.079(4) 0.097(4) -0.016(3) 0.019(4) -0.017(3)
C44 0.151(7) 0.097(5) 0.091(4) -0.025(4) 0.002(4) -0.034(5)
C45 0.137(8) 0.211(12) 0.242(13) -0.111(10) 0.093(9) -0.081(8)

loop_
_atom_type_symbol
_atom_type_description
_atom_type_scat_dispersion_real
_atom_type_scat_dispersion_imag
_atom_type_scat_source
C C 0.0137 0.0067 'International Tables Vol C Tables 4.2.6.8 and 6.1.1.4'
H H 0.0000 0.0000 'International Tables Vol C Tables 4.2.6.8 and 6.1.1.4'
Co Co -0.6628 2.9049 'International Tables Vol C Tables 4.2.6.8 and 6.1.1.4'
F F 0.0583 0.0400 'International Tables Vol C Tables 4.2.6.8 and 6.1.1.4'
N N 0.0241 0.0134 'International Tables Vol C Tables 4.2.6.8 and 6.1.1.4'
O O 0.0389 0.0241 'International Tables Vol C Tables 4.2.6.8 and 6.1.1.4'

loop_
_geom_angle_atom_site_label_1
_geom_angle_atom_site_label_2
_geom_angle_atom_site_label_3
_geom_angle
_geom_angle_site_symmetry_1
_geom_angle_site_symmetry_3
_geom_angle_publ_flag
N1 Co1 O3 94.19(11) . . ?
N1 Co1 N4 86.95(12) . 1_455 ?
N1 Co1 N6 86.21(12) . 1_565 ?
O3 Co1 N6 84.49(11) . 1_565 ?
N4 Co1 O3 93.44(12) 1_455 . ?
N4 Co1 N6 172.69(11) 1_455 1_565 ?
N8 Co1 N1 176.34(13) 1_465 . ?
N8 Co1 O3 87.55(11) 1_465 . ?
N8 Co1 N4 96.17(12) 1_465 1_455 ?
N8 Co1 N6 90.75(11) 1_465 1_565 ?
O1 Co1 N1 87.4(3) . . ?
O1 Co1 O3 178.0(3) . . ?
O1 Co1 N4 87.9(3) . 1_455 ?
O1 Co1 N6 94.3(3) . 1_565 ?
O1 Co1 N8 90.8(3) . 1_465 ?
O1A Co1 N1 83.6(8) . . ?
O1A Co1 O3 175.5(8) . . ?
O1A Co1 N8 94.5(8) . 1_465 ?
N1 C1 H1 124.2 . . ?
N1 C1 N2 111.6(3) . . ?
N2 C1 H1 124.2 . . ?
C1 N1 Co1 125.1(3) . . ?
C1 N1 C2 105.6(3) . . ?
C2 N1 Co1 129.2(2) . . ?
N1 C2 H2 125.0 . . ?
C3 C2 N1 109.9(3) . . ?
C3 C2 H2 125.0 . . ?
C1 N2 C3 106.6(3) . . ?
C1 N2 C4 125.7(3) . . ?
C3 N2 C4 127.6(3) . . ?
C17 N3 C14 127.2(3) . . ?
C17 N3 C19 106.6(3) . . ?
C19 N3 C14 125.8(3) . . ?
C41 O3 Co1 151.2(3) . . ?
C2 C3 N2 106.2(4) . . ?
C2 C3 H3 126.9 . . ?
N2 C3 H3 126.9 . . ?
C5 C4 N2 119.5(3) . . ?
C5 C4 C9 120.8(3) . . ?
C9 C4 N2 119.7(4) . . ?
C17 N4 Co1 128.9(3) . 1_655 ?
C17 N4 C18 105.4(3) . . ?
C18 N4 Co1 122.2(3) . 1_655 ?
C4 C5 H5 120.2 . . ?
C4 C5 C6 119.6(4) . . ?
C6 C5 H5 120.2 . . ?
C27 N5 C24 125.7(3) . . ?
C27 N5 C28 107.6(3) . . ?
C28 N5 C24 126.6(3) . . ?
C27 N6 Co1 128.4(3) . 1_545 ?
C27 N6 C29 106.0(3) . . ?
C29 N6 Co1 125.5(2) . 1_545 ?
C5 C6 H6 119.5 . . ?
C7 C6 C5 121.1(4) . . ?
C7 C6 H6 119.5 . . ?
C36 N7 C33 126.3(3) . . ?
C36 N7 C37 106.8(3) . . ?
C37 N7 C33 126.9(3) . . ?
C6 C7 C10 119.9(3) . . ?
C8 C7 C6 117.8(3) . . ?
C8 C7 C10 122.3(3) . . ?
C36 N8 Co1 125.1(2) . 1_645 ?
C36 N8 C38 105.9(3) . . ?
C38 N8 Co1 127.1(2) . 1_645 ?
C7 C8 H8 119.0 . . ?
C7 C8 C9 122.0(4) . . ?
C9 C8 H8 119.0 . . ?
C4 C9 C8 118.7(4) . . ?
C4 C9 H9 120.7 . . ?
C8 C9 H9 120.7 . . ?
C7 C10 C11 114.2(3) . . ?
C20 C10 C7 123.1(3) . . ?
C20 C10 C11 122.7(3) . . ?
C12 C11 C10 120.1(4) . . ?
C12 C11 C16 119.4(3) . . ?
C16 C11 C10 120.5(3) . . ?
C11 C12 H12 119.8 . . ?
C11 C12 C13 120.4(4) . . ?
C13 C12 H12 119.8 . . ?
C12 C13 H13 120.0 . . ?
C14 C13 C12 120.0(4) . . ?
C14 C13 H13 120.0 . . ?
C13 C14 N3 120.7(4) . . ?
C13 C14 C15 120.1(3) . . ?
C15 C14 N3 119.2(4) . . ?
C14 C15 H15 120.1 . . ?
C14 C15 C16 119.7(4) . . ?
C16 C15 H15 120.1 . . ?
C11 C16 C15 120.2(4) . . ?
C11 C16 H16 119.9 . . ?
C15 C16 H16 119.9 . . ?
N3 C17 H17 124.0 . . ?
N4 C17 N3 112.1(3) . . ?
N4 C17 H17 124.0 . . ?
N4 C18 H18 125.0 . . ?
C19 C18 N4 110.0(4) . . ?
C19 C18 H18 125.0 . . ?
N3 C19 H19 127.1 . . ?
C18 C19 N3 105.9(4) . . ?
C18 C19 H19 127.1 . . ?
C10 C20 C21 123.4(3) . . ?
C10 C20 C30 122.1(3) . . ?
C21 C20 C30 114.5(3) . . ?
C22 C21 C20 119.7(3) . . ?
C22 C21 C26 118.4(3) . . ?
C26 C21 C20 121.9(3) . . ?
C21 C22 H22 119.2 . . ?
C23 C22 C21 121.5(3) . . ?
C23 C22 H22 119.2 . . ?
C22 C23 H23 120.4 . . ?
C24 C23 C22 119.3(3) . . ?
C24 C23 H23 120.4 . . ?
C23 C24 N5 119.6(3) . . ?
C23 C24 C25 120.5(3) . . ?
C25 C24 N5 119.9(3) . . ?
C24 C25 H25 120.1 . . ?
C24 C25 C26 119.7(3) . . ?
C26 C25 H25 120.1 . . ?
C21 C26 H26 119.7 . . ?
C25 C26 C21 120.6(3) . . ?
C25 C26 H26 119.7 . . ?
N5 C27 H27 124.6 . . ?
N6 C27 N5 110.8(3) . . ?
N6 C27 H27 124.6 . . ?
N5 C28 H28 127.1 . . ?
N5 C28 C29 105.9(3) . . ?
C29 C28 H28 127.1 . . ?
N6 C29 C28 109.7(3) . . ?
N6 C29 H29 125.2 . . ?
C28 C29 H29 125.2 . . ?
C31 C30 C20 122.9(3) . . ?
C31 C30 C35 117.5(3) . . ?
C35 C30 C20 119.6(3) . . ?
C30 C31 H31 119.3 . . ?
C32 C31 C30 121.5(3) . . ?
C32 C31 H31 119.3 . . ?
C31 C32 H32 120.2 . . ?
C33 C32 C31 119.5(3) . . ?
C33 C32 H32 120.2 . . ?
C32 C33 N7 120.8(3) . . ?
C32 C33 C34 120.6(3) . . ?
C34 C33 N7 118.6(3) . . ?
C33 C34 H34 120.6 . . ?
C35 C34 C33 118.9(3) . . ?
C35 C34 H34 120.6 . . ?
C30 C35 H35 119.0 . . ?
C34 C35 C30 122.1(3) . . ?
C34 C35 H35 119.0 . . ?
N7 C36 H36 124.4 . . ?
N8 C36 N7 111.3(3) . . ?
N8 C36 H36 124.4 . . ?
N7 C37 H37 127.1 . . ?
C38 C37 N7 105.9(3) . . ?
C38 C37 H37 127.1 . . ?
N8 C38 H38 124.9 . . ?
C37 C38 N8 110.1(3) . . ?
C37 C38 H38 124.9 . . ?
O3 C41 O4 130.8(4) . . ?
O3 C41 C42 115.4(3) . . ?
O4 C41 C42 113.8(4) . . ?
F4 C42 F6 101.9(5) . . ?
F4 C42 C41 116.6(4) . . ?
F5 C42 F4 110.8(5) . . ?
F5 C42 F6 99.4(7) . . ?
F5 C42 C41 116.1(5) . . ?
F6 C42 C41 109.5(5) . . ?
C39 O1 Co1 142.1(7) . . ?
O1 C39 C40 113.6(7) . . ?
O2 C39 O1 131.0(7) . . ?
O2 C39 C40 115.4(7) . . ?
F1 C40 F2 106.6(9) . . ?
F1 C40 F3 109.2(10) . . ?
F1 C40 C39 116.3(9) . . ?
F2 C40 C39 110.5(7) . . ?
F3 C40 F2 99.7(8) . . ?
F3 C40 C39 113.0(7) . . ?
C39A O1A Co1 148(2) . . ?
O1A C39A O2A 131.5(19) . . ?
O1A C39A C40A 119.0(16) . . ?
O2A C39A C40A 109.4(14) . . ?
F1A C40A C39A 119.6(15) . . ?
F2A C40A F1A 101.1(13) . . ?
F2A C40A F3A 98.1(13) . . ?
F2A C40A C39A 115.9(14) . . ?
F3A C40A F1A 101.2(19) . . ?
F3A C40A C39A 117.5(15) . . ?
C46 N9 C47 119.6(5) . . ?
C46 N9 C48 121.0(5) . . ?
C48 N9 C47 119.3(5) . . ?
O5 C46 N9 124.5(5) . . ?
O5 C46 H46 117.7 . . ?
N9 C46 H46 117.7 . . ?
N9 C47 H47A 109.5 . . ?
N9 C47 H47B 109.5 . . ?
N9 C47 H47C 109.5 . . ?
H47A C47 H47B 109.5 . . ?
H47A C47 H47C 109.5 . . ?
H47B C47 H47C 109.5 . . ?
N9 C48 H48A 109.5 . . ?
N9 C48 H48B 109.5 . . ?
N9 C48 H48C 109.5 . . ?
H48A C48 H48B 109.5 . . ?
H48A C48 H48C 109.5 . . ?
H48B C48 H48C 109.5 . . ?
C43 N10 C44 121.2(6) . . ?
C43 N10 C45 123.3(6) . . ?
C44 N10 C45 115.3(6) . . ?
O6 C43 N10 126.1(7) . . ?
O6 C43 H43 116.9 . . ?
N10 C43 H43 116.9 . . ?
N10 C44 H44A 109.5 . . ?
N10 C44 H44B 109.5 . . ?
N10 C44 H44C 109.5 . . ?
H44A C44 H44B 109.5 . . ?
H44A C44 H44C 109.5 . . ?
H44B C44 H44C 109.5 . . ?
N10 C45 H45A 109.5 . . ?
N10 C45 H45B 109.5 . . ?
N10 C45 H45C 109.5 . . ?
H45A C45 H45B 109.5 . . ?
H45A C45 H45C 109.5 . . ?
H45B C45 H45C 109.5 . . ?

loop_
_geom_bond_atom_site_label_1
_geom_bond_atom_site_label_2
_geom_bond_distance
_geom_bond_site_symmetry_2
_geom_bond_publ_flag
Co1 N1 2.127(3) . ?
Co1 O3 2.146(3) . ?
Co1 N4 2.140(3) 1_455 ?
Co1 N6 2.156(3) 1_565 ?
Co1 N8 2.125(3) 1_465 ?
Co1 O1 2.120(5) . ?
Co1 O1A 1.94(3) . ?
C1 H1 0.9500 . ?
C1 N1 1.315(4) . ?
C1 N2 1.346(5) . ?
N1 C2 1.360(5) . ?
C2 H2 0.9500 . ?
C2 C3 1.356(6) . ?
N2 C3 1.368(5) . ?
N2 C4 1.429(4) . ?
N3 C14 1.435(4) . ?
N3 C17 1.342(5) . ?
N3 C19 1.391(5) . ?
O3 C41 1.209(5) . ?
C3 H3 0.9500 . ?
O4 C41 1.251(5) . ?
C4 C5 1.370(6) . ?
C4 C9 1.380(6) . ?
F4 C42 1.299(6) . ?
N4 C17 1.312(5) . ?
N4 C18 1.382(5) . ?
C5 H5 0.9500 . ?
C5 C6 1.387(5) . ?
F5 C42 1.240(7) . ?
N5 C24 1.434(4) . ?
N5 C27 1.352(5) . ?
N5 C28 1.360(5) . ?
N6 C27 1.319(5) . ?
N6 C29 1.365(5) . ?
C6 H6 0.9500 . ?
C6 C7 1.385(5) . ?
F6 C42 1.333(9) . ?
N7 C33 1.434(4) . ?
N7 C36 1.352(4) . ?
N7 C37 1.377(4) . ?
C7 C8 1.381(6) . ?
C7 C10 1.496(4) . ?
N8 C36 1.309(4) . ?
N8 C38 1.368(4) . ?
C8 H8 0.9500 . ?
C8 C9 1.383(6) . ?
C9 H9 0.9500 . ?
C10 C11 1.501(5) . ?
C10 C20 1.345(5) . ?
C11 C12 1.385(6) . ?
C11 C16 1.385(6) . ?
C12 H12 0.9500 . ?
C12 C13 1.388(5) . ?
C13 H13 0.9500 . ?
C13 C14 1.380(6) . ?
C14 C15 1.383(6) . ?
C15 H15 0.9500 . ?
C15 C16 1.394(5) . ?
C16 H16 0.9500 . ?
C17 H17 0.9500 . ?
C18 H18 0.9500 . ?
C18 C19 1.348(6) . ?
C19 H19 0.9500 . ?
C20 C21 1.494(5) . ?
C20 C30 1.498(4) . ?
C21 C22 1.388(5) . ?
C21 C26 1.395(5) . ?
C22 H22 0.9500 . ?
C22 C23 1.387(5) . ?
C23 H23 0.9500 . ?
C23 C24 1.380(5) . ?
C24 C25 1.386(5) . ?
C25 H25 0.9500 . ?
C25 C26 1.391(5) . ?
C26 H26 0.9500 . ?
C27 H27 0.9500 . ?
C28 H28 0.9500 . ?
C28 C29 1.367(5) . ?
C29 H29 0.9500 . ?
C30 C31 1.384(5) . ?
C30 C35 1.388(5) . ?
C31 H31 0.9500 . ?
C31 C32 1.380(5) . ?
C32 H32 0.9500 . ?
C32 C33 1.376(5) . ?
C33 C34 1.382(5) . ?
C34 H34 0.9500 . ?
C34 C35 1.376(5) . ?
C35 H35 0.9500 . ?
C36 H36 0.9500 . ?
C37 H37 0.9500 . ?
C37 C38 1.349(5) . ?
C38 H38 0.9500 . ?
C41 C42 1.513(6) . ?
O1 C39 1.233(11) . ?
F1 C40 1.286(13) . ?
F2 C40 1.344(13) . ?
O2 C39 1.223(8) . ?
F3 C40 1.326(10) . ?
C39 C40 1.544(10) . ?
O1A C39A 1.30(3) . ?
F1A C40A 1.313(13) . ?
O2A C39A 1.305(14) . ?
F2A C40A 1.310(13) . ?
F3A C40A 1.310(13) . ?
C39A C40A 1.493(17) . ?
O5 C46 1.225(6) . ?
N9 C46 1.329(6) . ?
N9 C47 1.446(7) . ?
N9 C48 1.405(7) . ?
C46 H46 0.9500 . ?
C47 H47A 0.9800 . ?
C47 H47B 0.9800 . ?
C47 H47C 0.9800 . ?
C48 H48A 0.9800 . ?
C48 H48B 0.9800 . ?
C48 H48C 0.9800 . ?
O6 C43 1.211(8) . ?
N10 C43 1.321(8) . ?
N10 C44 1.411(8) . ?
N10 C45 1.458(10) . ?
C43 H43 0.9500 . ?
C44 H44A 0.9800 . ?
C44 H44B 0.9800 . ?
C44 H44C 0.9800 . ?
C45 H45A 0.9800 . ?
C45 H45B 0.9800 . ?
C45 H45C 0.9800 . ?

loop_
_geom_torsion_atom_site_label_1
_geom_torsion_atom_site_label_2
_geom_torsion_atom_site_label_3
_geom_torsion_atom_site_label_4
_geom_torsion
_geom_torsion_site_symmetry_1
_geom_torsion_site_symmetry_2
_geom_torsion_site_symmetry_3
_geom_torsion_site_symmetry_4
_geom_torsion_publ_flag
Co1 N1 C2 C3 176.1(4) . . . . ?
Co1 O3 C41 O4 9.3(10) . . . . ?
Co1 O3 C41 C42 -170.8(5) . . . . ?
Co1 N4 C17 N3 -160.7(3) 1_655 . . . ?
Co1 N4 C18 C19 160.7(3) 1_655 . . . ?
Co1 N6 C27 N5 -176.4(2) 1_545 . . . ?
Co1 N6 C29 C28 176.2(3) 1_545 . . . ?
Co1 N8 C36 N7 164.3(3) 1_645 . . . ?
Co1 N8 C38 C37 -163.6(3) 1_645 . . . ?
Co1 O1 C39 O2 3.4(17) . . . . ?
Co1 O1 C39 C40 -179.5(9) . . . . ?
Co1 O1A C39A O2A 6(5) . . . . ?
Co1 O1A C39A C40A -173(3) . . . . ?
C1 N1 C2 C3 -0.4(6) . . . . ?
C1 N2 C3 C2 -0.8(6) . . . . ?
C1 N2 C4 C5 -27.2(6) . . . . ?
C1 N2 C4 C9 152.0(4) . . . . ?
N1 C1 N2 C3 0.6(5) . . . . ?
N1 C1 N2 C4 179.2(4) . . . . ?
N1 C2 C3 N2 0.8(7) . . . . ?
N2 C1 N1 Co1 -176.9(3) . . . . ?
N2 C1 N1 C2 -0.1(5) . . . . ?
N2 C4 C5 C6 178.8(4) . . . . ?
N2 C4 C9 C8 179.2(4) . . . . ?
N3 C14 C15 C16 176.3(3) . . . . ?
O3 C41 C42 F4 0.7(8) . . . . ?
O3 C41 C42 F5 134.2(7) . . . . ?
O3 C41 C42 F6 -114.3(6) . . . . ?
C3 N2 C4 C5 151.1(5) . . . . ?
C3 N2 C4 C9 -29.6(7) . . . . ?
O4 C41 C42 F4 -179.4(5) . . . . ?
O4 C41 C42 F5 -45.9(8) . . . . ?
O4 C41 C42 F6 65.6(7) . . . . ?
C4 N2 C3 C2 -179.4(4) . . . . ?
C4 C5 C6 C7 2.3(6) . . . . ?
N4 C18 C19 N3 1.5(6) . . . . ?
C5 C4 C9 C8 -1.6(7) . . . . ?
C5 C6 C7 C8 -2.1(6) . . . . ?
C5 C6 C7 C10 179.6(4) . . . . ?
N5 C24 C25 C26 179.5(3) . . . . ?
N5 C28 C29 N6 0.4(5) . . . . ?
C6 C7 C8 C9 0.0(7) . . . . ?
C6 C7 C10 C11 59.9(5) . . . . ?
C6 C7 C10 C20 -120.5(4) . . . . ?
N7 C33 C34 C35 180.0(3) . . . . ?
N7 C37 C38 N8 -1.0(4) . . . . ?
C7 C8 C9 C4 1.8(8) . . . . ?
C7 C10 C11 C12 56.2(5) . . . . ?
C7 C10 C11 C16 -126.4(4) . . . . ?
C7 C10 C20 C21 5.3(6) . . . . ?
C7 C10 C20 C30 -176.3(4) . . . . ?
C8 C7 C10 C11 -118.3(4) . . . . ?
C8 C7 C10 C20 61.3(6) . . . . ?
C9 C4 C5 C6 -0.4(6) . . . . ?
C10 C7 C8 C9 178.2(4) . . . . ?
C10 C11 C12 C13 173.3(4) . . . . ?
C10 C11 C16 C15 -173.4(3) . . . . ?
C10 C20 C21 C22 -134.4(4) . . . . ?
C10 C20 C21 C26 47.6(6) . . . . ?
C10 C20 C30 C31 44.4(6) . . . . ?
C10 C20 C30 C35 -136.7(4) . . . . ?
C11 C10 C20 C21 -175.1(4) . . . . ?
C11 C10 C20 C30 3.3(6) . . . . ?
C11 C12 C13 C14 0.9(6) . . . . ?
C12 C11 C16 C15 4.0(6) . . . . ?
C12 C13 C14 N3 -176.3(4) . . . . ?
C12 C13 C14 C15 2.3(6) . . . . ?
C13 C14 C15 C16 -2.4(6) . . . . ?
C14 N3 C17 N4 176.1(4) . . . . ?
C14 N3 C19 C18 -176.0(4) . . . . ?
C14 C15 C16 C11 -0.8(6) . . . . ?
C16 C11 C12 C13 -4.1(6) . . . . ?
C17 N3 C14 C13 -20.5(6) . . . . ?
C17 N3 C14 C15 160.9(4) . . . . ?
C17 N3 C19 C18 -2.6(5) . . . . ?
C17 N4 C18 C19 0.2(6) . . . . ?
C18 N4 C17 N3 -1.9(5) . . . . ?
C19 N3 C14 C13 151.5(4) . . . . ?
C19 N3 C14 C15 -27.1(6) . . . . ?
C19 N3 C17 N4 2.9(5) . . . . ?
C20 C10 C11 C12 -123.4(4) . . . . ?
C20 C10 C11 C16 54.0(5) . . . . ?
C20 C21 C22 C23 179.9(3) . . . . ?
C20 C21 C26 C25 180.0(4) . . . . ?
C20 C30 C31 C32 -178.2(4) . . . . ?
C20 C30 C35 C34 178.9(4) . . . . ?
C21 C20 C30 C31 -137.0(4) . . . . ?
C21 C20 C30 C35 41.8(5) . . . . ?
C21 C22 C23 C24 0.6(6) . . . . ?
C22 C21 C26 C25 2.0(6) . . . . ?
C22 C23 C24 N5 -179.5(3) . . . . ?
C22 C23 C24 C25 0.9(6) . . . . ?
C23 C24 C25 C26 -1.0(6) . . . . ?
C24 N5 C27 N6 -179.7(3) . . . . ?
C24 N5 C28 C29 179.6(3) . . . . ?
C24 C25 C26 C21 -0.5(6) . . . . ?
C26 C21 C22 C23 -2.1(6) . . . . ?
C27 N5 C24 C23 -139.7(4) . . . . ?
C27 N5 C24 C25 39.9(5) . . . . ?
C27 N5 C28 C29 -0.4(4) . . . . ?
C27 N6 C29 C28 -0.2(4) . . . . ?
C28 N5 C24 C23 40.3(5) . . . . ?
C28 N5 C24 C25 -140.1(4) . . . . ?
C28 N5 C27 N6 0.3(4) . . . . ?
C29 N6 C27 N5 0.0(4) . . . . ?
C30 C20 C21 C22 47.0(5) . . . . ?
C30 C20 C21 C26 -130.9(4) . . . . ?
C30 C31 C32 C33 -1.4(6) . . . . ?
C31 C30 C35 C34 -2.2(6) . . . . ?
C31 C32 C33 N7 -179.3(3) . . . . ?
C31 C32 C33 C34 -0.9(6) . . . . ?
C32 C33 C34 C35 1.6(6) . . . . ?
C33 N7 C36 N8 -179.1(3) . . . . ?
C33 N7 C37 C38 179.9(3) . . . . ?
C33 C34 C35 C30 0.0(6) . . . . ?
C35 C30 C31 C32 2.9(6) . . . . ?
C36 N7 C33 C32 121.6(4) . . . . ?
C36 N7 C33 C34 -56.8(5) . . . . ?
C36 N7 C37 C38 0.5(4) . . . . ?
C36 N8 C38 C37 1.2(4) . . . . ?
C37 N7 C33 C32 -57.6(5) . . . . ?
C37 N7 C33 C34 124.0(4) . . . . ?
C37 N7 C36 N8 0.2(5) . . . . ?
C38 N8 C36 N7 -0.8(4) . . . . ?
O1 C39 C40 F1 -179.7(11) . . . . ?
O1 C39 C40 F2 -57.9(10) . . . . ?
O1 C39 C40 F3 52.8(12) . . . . ?
O2 C39 C40 F1 -2.1(14) . . . . ?
O2 C39 C40 F2 119.7(8) . . . . ?
O2 C39 C40 F3 -129.6(9) . . . . ?
O1A C39A C40A F1A 163(2) . . . . ?
O1A C39A C40A F2A 41(2) . . . . ?
O1A C39A C40A F3A -74(3) . . . . ?
O2A C39A C40A F1A -17(2) . . . . ?
O2A C39A C40A F2A -138.0(16) . . . . ?
O2A C39A C40A F3A 106.5(18) . . . . ?
C47 N9 C46 O5 178.1(5) . . . . ?
C48 N9 C46 O5 -1.7(8) . . . . ?
C44 N10 C43 O6 4.5(12) . . . . ?
C45 N10 C43 O6 178.6(9) . . . . ?
